data_2006334
loop_
_publ_author_name
'Wouters, Johan'
'Ooms, Frederic'
'Durant, Francois'

_publ_section_title
;
 2-Oxazolidinone
;
_journal_issue 7
_journal_name_full 'Acta Crystallographica Section C'
_journal_page_first 895
_journal_page_last 897
_journal_paper_doi 10.1107/S0108270197003752
_journal_volume 53
_journal_year 1997
_chemical_formula_sum 'C3 H5 N O2'
_chemical_formula_weight 87.08
_chemical_name_common oxazolidinone
_chemical_name_systematic
;
 2-oxazolidinone
;
_space_group_IT_number 14
_symmetry_cell_setting monoclinic
_symmetry_space_group_name_Hall '-P 2ybc'
_symmetry_space_group_name_H-M 'P 1 21/c 1'
_audit_creation_method SHELXL
_cell_angle_alpha 90.00
_cell_angle_beta 110.79(3)
_cell_angle_gamma 90.00
_cell_formula_units_Z 4
_cell_length_a 7.3180(15)
_cell_length_b 5.6730(11)
_cell_length_c 9.989(2)
_cell_measurement_reflns_used 25
_cell_measurement_temperature 293(2)
_cell_measurement_theta_max 45
_cell_measurement_theta_min 40
_cell_volume 387.69(15)
_computing_data_collection 'CAD-4 EXPRESS (Enraf-Nonius, 1992)'
_computing_publication_material Platon94
_computing_structure_refinement SHELXL93
_computing_structure_solution 'SHELXS86 (Sheldrick, 1990)'
_diffrn_ambient_temperature 293(2)
_diffrn_measurement_device 'Enraf-Nonius CAD-4'
_diffrn_measurement_method \q/2\q
_diffrn_radiation_monochromator graphite
_diffrn_radiation_source 'fine-focus sealed tube'
_diffrn_radiation_type CuK\a
_diffrn_radiation_wavelength 1.54178
_diffrn_reflns_av_R_equivalents 0.0293
_diffrn_reflns_av_sigmaI/netI 0.0277
_diffrn_reflns_limit_h_max 9
_diffrn_reflns_limit_h_min -9
_diffrn_reflns_limit_k_max 0
_diffrn_reflns_limit_k_min -7
_diffrn_reflns_limit_l_max 0
_diffrn_reflns_limit_l_min -12
_diffrn_reflns_number 1163
_diffrn_reflns_theta_max 71.89
_diffrn_reflns_theta_min 1.95
_diffrn_standards_decay_% 0.01
_diffrn_standards_interval_time 60
_diffrn_standards_number 3
_exptl_absorpt_coefficient_mu 1.087
_exptl_absorpt_correction_type none
_exptl_crystal_colour colourless
_exptl_crystal_density_diffrn 1.492
_exptl_crystal_density_method 'not determined'
_exptl_crystal_description cube
_exptl_crystal_F_000 184
_exptl_crystal_size_max 0.40
_exptl_crystal_size_mid 0.40
_exptl_crystal_size_min 0.40
_refine_diff_density_max .191
_refine_diff_density_min -.265
_refine_ls_extinction_coef 0.55(3)
_refine_ls_extinction_method 'SHELXL93 (Sheldrick, 1993)'
_refine_ls_goodness_of_fit_all 1.120
_refine_ls_goodness_of_fit_obs 1.134
_refine_ls_hydrogen_treatment 'H atoms: see text'
_refine_ls_matrix_type full
_refine_ls_number_parameters 76
_refine_ls_number_reflns 760
_refine_ls_number_restraints 0
_refine_ls_restrained_S_all 1.119
_refine_ls_restrained_S_obs 1.134
_refine_ls_R_factor_all 0.0395
_refine_ls_R_factor_obs .0390
_refine_ls_shift/esd_max 0.000
_refine_ls_shift/esd_mean 0.000
_refine_ls_structure_factor_coef Fsqd
_refine_ls_weighting_details 'w = 1/[\s^2^(Fo^2^)+(0.0544P)^2^+0.0456P] where P=(Fo^2^+2Fc^2^)/3'
_refine_ls_weighting_scheme calc
_refine_ls_wR_factor_all 0.1000
_refine_ls_wR_factor_obs .0995
_reflns_number_observed 737
_reflns_number_total 760
_reflns_observed_criterion >2\s(I)
_cod_data_source_file sk1055.cif
_cod_data_source_block oxazo
_cod_depositor_comments
;
The following automatic conversions were performed:

'_refine_ls_weighting_scheme' value 'calc w =
1/[\s^2^(Fo^2^)+(0.0544P)^2^+0.0456P] where P=(Fo^2^+2Fc^2^)/3' was
changed to 'calc'. New tag '_refine_ls_weighting_details' was
created. The value of the new tag was set to 'w =
1/[\s^2^(Fo^2^)+(0.0544P)^2^+0.0456P] where P=(Fo^2^+2Fc^2^)/3'.

Automatic conversion script
Id: cif_fix_values 3143 2015-03-26 13:38:13Z robertas 
;
_cod_original_cell_volume 387.70(13)
_cod_original_sg_symbol_H-M 'P 21/c'
_cod_database_code 2006334

loop_
_symmetry_equiv_pos_as_xyz
'x, y, z'
'-x, y+1/2, -z+1/2'
'-x, -y, -z'
'x, -y-1/2, z-1/2'

loop_
_atom_site_aniso_label
_atom_site_aniso_U_11
_atom_site_aniso_U_22
_atom_site_aniso_U_33
_atom_site_aniso_U_12
_atom_site_aniso_U_13
_atom_site_aniso_U_23
N .0508(6) .0420(7) .0349(6) .0064(4) -.0006(5) .0045(4)
O1 .0532(6) .0359(6) .0353(5) .0048(3) -.0016(4) -.0008(3)
O2 .0681(7) .0548(7) .0429(6) .0001(4) -.0009(5) -.0162(4)
C1 .0633(9) .0369(7) .0437(8) .0009(6) .0070(6) -.0022(5)
C2 .0515(7) .0427(7) .0340(6) .0007(5) .0016(5) -.0050(5)
C3 .0397(6) .0404(7) .0311(6) -.0020(4) .0042(4) -.0008(4)

loop_
_atom_site_label
_atom_site_fract_x
_atom_site_fract_y
_atom_site_fract_z
_atom_site_U_iso_or_equiv
_atom_site_thermal_displace_type
_atom_site_calc_flag
_atom_site_refinement_flags
_atom_site_occupancy
_atom_site_disorder_group
_atom_site_type_symbol
N .3559(2) -.1725(2) .57370(10) .0469(4) Uani d . 1 . N
O1 .16090(10) .0954(2) .43782(8) .0461(4) Uani d . 1 . O
O2 .3471(2) .2011(2) .65960(10) .0608(4) Uani d . 1 . O
C1 .2481(2) -.3047(2) .44700(10) .0512(4) Uani d . 1 . C
C2 .1400(2) -.1082(2) .34740(10) .0464(4) Uani d . 1 . C
C3 .2960(2) .0492(2) .56750(10) .0393(4) Uani d . 1 . C
H .439(2) -.227(4) .6537(18) .061(4) Uiso d . 1 . H
H1A .152(3) -.414(4) .470(2) .081(6) Uiso d . 1 . H
H1B .335(3) -.388(4) .411(2) .079(6) Uiso d . 1 . H
H2A .208(3) -.068(3) .276(2) .070(5) Uiso d . 1 . H
H2B .006(3) -.138(3) .304(2) .070(5) Uiso d . 1 . H

loop_
_atom_type_symbol
_atom_type_description
_atom_type_scat_dispersion_real
_atom_type_scat_dispersion_imag
_atom_type_scat_source
C C .0181 .0091 'International Tables Vol C Tables 4.2.6.8 and 6.1.1.4'
H H .0000 .0000 'International Tables Vol C Tables 4.2.6.8 and 6.1.1.4'
N N .0311 .0180 'International Tables Vol C Tables 4.2.6.8 and 6.1.1.4'
O O .0492 .0322 'International Tables Vol C Tables 4.2.6.8 and 6.1.1.4'

loop_
_geom_angle_atom_site_label_1
_geom_angle_atom_site_label_2
_geom_angle_atom_site_label_3
_geom_angle
_geom_angle_publ_flag
C3 N C1 112.60(10) yes
C3 O1 C2 109.00(10) yes
N C1 C2 100.90(10) yes
O1 C2 C1 105.30(10) yes
O2 C3 N 128.90(10) yes
O2 C3 O1 120.80(10) yes
N C3 O1 110.30(10) yes

loop_
_geom_bond_atom_site_label_1
_geom_bond_atom_site_label_2
_geom_bond_site_symmetry_2
_geom_bond_distance
_geom_bond_publ_flag
N C3 . 1.326(2) yes
N C1 . 1.441(2) yes
O1 C3 . 1.347(2) yes
O1 C2 . 1.440(2) yes
O2 C3 . 1.219(2) yes
C1 C2 . 1.516(2) yes

loop_
_geom_torsion_atom_site_label_1
_geom_torsion_atom_site_label_2
_geom_torsion_atom_site_label_3
_geom_torsion_atom_site_label_4
_geom_torsion
_geom_torsion_publ_flag
C3 N C1 C2 11.9(2) yes
C3 O1 C2 C1 11.70(10) yes
N C1 C2 O1 -13.60(10) yes
C1 N C3 O2 174.60(10) yes
C1 N C3 O1 -5.3(2) yes
C2 O1 C3 O2 175.60(10) yes
C2 O1 C3 N -4.40(10) yes

loop_
_cod_related_entry_id
_cod_related_entry_database
_cod_related_entry_code
1 ChemSpider 66579
